data_4070025
loop_
_publ_author_name
'Arikawa, Yasuhiro'
'Yamasaki, Hayato'
'Yamaguchi, Mamoru'
'Umakoshi, Keisuke'
'Onishi, Masayoshi'

_publ_section_title
;
 Protonation of a Ruthenium Vinylidene Complex with a NO Ligand Leading to
 Ruthenium Vinyl Complexes
;
_journal_issue 18
_journal_name_full Organometallics
_journal_page_first 5587
_journal_paper_doi 10.1021/om900576h
_journal_volume 28
_journal_year 2009
_chemical_formula_moiety 'C47 H39 Cl F3 N O3 P2 Ru, C H Cl3 '
_chemical_formula_sum 'C48 H40 Cl4 F3 N O3 P2 Ru'
_chemical_formula_weight 1040.67
_space_group_IT_number 14
_symmetry_cell_setting monoclinic
_symmetry_Int_Tables_number 14
_symmetry_space_group_name_Hall '-P 2ybc'
_symmetry_space_group_name_H-M 'P 1 21/c 1'
_cell_angle_alpha 90.0000
_cell_angle_beta 105.9950(4)
_cell_angle_gamma 90.0000
_cell_formula_units_Z 4
_cell_length_a 18.342(3)
_cell_length_b 10.9759(17)
_cell_length_c 24.148(4)
_cell_measurement_reflns_used 9099
_cell_measurement_temperature 296.1
_cell_measurement_theta_max 27.5
_cell_measurement_theta_min 3.1
_cell_volume 4673.3(13)
_computing_cell_refinement CrystalClear
_computing_data_collection CrystalClear
_computing_data_reduction CrystalStructure
_computing_publication_material 'CrystalStructure 3.8'
_computing_structure_refinement CRYSTALS
_computing_structure_solution SIR2004
_diffrn_detector_area_resol_mean 7.31
_diffrn_measured_fraction_theta_full 0.944
_diffrn_measured_fraction_theta_max 0.944
_diffrn_measurement_device_type 'Rigaku Mercury'
_diffrn_measurement_method \w
_diffrn_radiation_type 'Mo K\a'
_diffrn_radiation_wavelength 0.71070
_diffrn_reflns_av_R_equivalents 0.022
_diffrn_reflns_limit_h_max 23
_diffrn_reflns_limit_h_min -23
_diffrn_reflns_limit_k_max 14
_diffrn_reflns_limit_k_min -13
_diffrn_reflns_limit_l_max 19
_diffrn_reflns_limit_l_min -31
_diffrn_reflns_number 34762
_diffrn_reflns_theta_full 27.48
_diffrn_reflns_theta_max 27.48
_exptl_absorpt_coefficient_mu 0.686
_exptl_absorpt_correction_T_max 0.842
_exptl_absorpt_correction_T_min 0.768
_exptl_absorpt_correction_type multi-scan
_exptl_absorpt_process_details 'Jacobson, R. (1998) Private communication'
_exptl_crystal_colour red
_exptl_crystal_density_diffrn 1.479
_exptl_crystal_density_method 'not measured'
_exptl_crystal_description block
_exptl_crystal_F_000 2112.00
_exptl_crystal_size_max 0.60
_exptl_crystal_size_mid 0.25
_exptl_crystal_size_min 0.25
_refine_diff_density_max 1.52
_refine_diff_density_min -0.78
_refine_ls_extinction_method none
_refine_ls_goodness_of_fit_ref 1.004
_refine_ls_hydrogen_treatment refall
_refine_ls_number_parameters 622
_refine_ls_number_reflns 10120
_refine_ls_R_factor_gt 0.0559
_refine_ls_shift/su_max 0.0013
_refine_ls_structure_factor_coef Fsqd
_refine_ls_weighting_details 'w = 1/[0.0038Fo^2^ + 1.0000\s(Fo^2^)]/(4Fo^2^)'
_refine_ls_weighting_scheme calc
_refine_ls_wR_factor_ref 0.1823
_reflns_number_gt 8134
_reflns_number_total 10120
_reflns_threshold_expression F^2^>2.0\s(F^2^)
_cod_data_source_file om900576h_si_003.cif
_cod_data_source_block '__0681a'
_cod_original_cell_volume 4673.2(13)
_cod_original_formula_sum 'C48 H40 Cl4 F3 N O3 P2 Ru '
_cod_database_code 4070025

loop_
_symmetry_equiv_pos_site_id
_symmetry_equiv_pos_as_xyz
1 +X,+Y,+Z
2 -X,1/2+Y,1/2-Z
3 -X,-Y,-Z
4 +X,1/2-Y,1/2+Z

loop_
_atom_site_label
_atom_site_type_symbol
_atom_site_fract_x
_atom_site_fract_y
_atom_site_fract_z
_atom_site_U_iso_or_equiv
_atom_site_adp_type
_atom_site_occupancy
_atom_site_symmetry_multiplicity
_atom_site_calc_flag
_atom_site_refinement_flags
Ru(1) Ru 0.754980(10) 0.20841(2) 0.631800(10) 0.03698(8) Uani 1.00 1 d .
Cl(1) Cl 0.83790(5) 0.26346(9) 0.72172(4) 0.0490(2) Uani 1.00 1 d .
Cl(2) Cl 0.77616(15) 0.6562(3) 0.47913(14) 0.1688(12) Uani 1.00 1 d .
Cl(31) Cl 0.8267(3) 0.8295(4) 0.4023(2) 0.1765(19) Uani 0.70 1 d P
Cl(32) Cl 0.7926(6) 0.8525(12) 0.4199(5) 0.154(4) Uiso 0.30 1 d P
Cl(41) Cl 0.9299(2) 0.6831(6) 0.4771(2) 0.161(2) Uani 0.70 1 d P
Cl(42) Cl 0.9269(8) 0.6994(13) 0.5006(5) 0.141(4) Uiso 0.30 1 d P
P(1) P 0.65559(5) 0.20435(8) 0.68257(4) 0.0402(2) Uani 1.00 1 d .
P(2) P 0.86811(5) 0.21983(8) 0.59682(4) 0.0413(2) Uani 1.00 1 d .
F(11) F 0.7108(5) -0.2331(10) 0.6610(8) 0.217(5) Uani 0.70 1 d P
F(12) F 0.7694(12) -0.2002(15) 0.7048(8) 0.110(4) Uiso 0.30 1 d P
F(21) F 0.8281(6) -0.1987(4) 0.7039(3) 0.149(2) Uani 0.70 1 d P
F(22) F 0.8299(15) -0.254(2) 0.6496(13) 0.154(8) Uiso 0.30 1 d P
F(31) F 0.7936(8) -0.2797(5) 0.6232(3) 0.143(3) Uani 0.70 1 d P
F(32) F 0.7294(19) -0.264(2) 0.6271(11) 0.150(7) Uiso 0.30 1 d P
O(1) O 0.65242(16) 0.1354(3) 0.52360(12) 0.0657(8) Uani 1.00 1 d .
O(2) O 0.77801(15) 0.0169(2) 0.66012(11) 0.0503(6) Uani 1.00 1 d .
O(31) O 0.7605(4) -0.0661(4) 0.5716(2) 0.0916(18) Uani 0.70 1 d P
O(32) O 0.7081(11) -0.0824(19) 0.5864(9) 0.130(6) Uiso 0.30 1 d P
N(1) N 0.69334(16) 0.1659(3) 0.56598(13) 0.0465(7) Uani 1.00 1 d .
C(1) C 0.7414(2) 0.3914(2) 0.61190(17) 0.0484(9) Uani 1.00 1 d .
C(2) C 0.7010(2) 0.4547(4) 0.56712(18) 0.0615(11) Uani 1.00 1 d .
C(3) C 0.6457(2) 0.4128(4) 0.51342(18) 0.0605(11) Uani 1.00 1 d .
C(4) C 0.5712(3) 0.3884(6) 0.5121(2) 0.0860(17) Uani 1.00 1 d .
C(5) C 0.5185(3) 0.3527(6) 0.4628(2) 0.094(2) Uani 1.00 1 d .
C(6) C 0.5371(3) 0.3440(5) 0.4114(2) 0.0841(16) Uani 1.00 1 d .
C(7) C 0.6107(3) 0.3679(5) 0.4121(2) 0.0832(17) Uani 1.00 1 d .
C(8) C 0.6642(2) 0.4021(5) 0.4620(2) 0.0742(14) Uani 1.00 1 d .
C(9) C 0.4764(4) 0.3074(9) 0.3567(3) 0.154(3) Uani 1.00 1 d .
C(10) C 0.7667(3) -0.0702(4) 0.6267(2) 0.0811(15) Uani 1.00 1 d .
C(11) C 0.7769(4) -0.1944(4) 0.6559(3) 0.0873(19) Uani 1.00 1 d .
C(12) C 0.6488(2) 0.3338(3) 0.72957(15) 0.0461(8) Uani 1.00 1 d .
C(13) C 0.6173(3) 0.3157(4) 0.7743(2) 0.0676(13) Uani 1.00 1 d .
C(14) C 0.6101(3) 0.4139(5) 0.8089(2) 0.0758(15) Uani 1.00 1 d .
C(15) C 0.6340(2) 0.5240(4) 0.80143(19) 0.0706(13) Uani 1.00 1 d .
C(16) C 0.6670(4) 0.5444(5) 0.7585(2) 0.099(2) Uani 1.00 1 d .
C(17) C 0.6736(3) 0.4466(4) 0.7223(2) 0.0898(19) Uani 1.00 1 d .
C(18) C 0.6614(2) 0.0736(3) 0.73116(16) 0.0471(9) Uani 1.00 1 d .
C(19) C 0.7300(2) 0.0452(4) 0.77021(17) 0.0583(11) Uani 1.00 1 d .
C(20) C 0.7349(2) -0.0480(4) 0.8099(2) 0.0709(13) Uani 1.00 1 d .
C(21) C 0.6718(3) -0.1111(4) 0.8114(2) 0.0749(14) Uani 1.00 1 d .
C(22) C 0.6030(3) -0.0829(5) 0.7741(2) 0.0801(16) Uani 1.00 1 d .
C(23) C 0.5974(2) 0.0091(4) 0.7341(2) 0.0665(12) Uani 1.00 1 d .
C(24) C 0.5611(2) 0.1890(4) 0.63335(16) 0.0505(9) Uani 1.00 1 d .
C(25) C 0.5436(2) 0.0827(4) 0.60057(19) 0.0627(11) Uani 1.00 1 d .
C(26) C 0.4737(2) 0.0677(6) 0.5625(2) 0.0863(17) Uani 1.00 1 d .
C(27) C 0.4195(2) 0.1611(7) 0.5553(2) 0.0950(19) Uani 1.00 1 d .
C(28) C 0.4355(2) 0.2637(7) 0.5862(2) 0.0935(19) Uani 1.00 1 d .
C(29) C 0.5069(2) 0.2807(5) 0.6262(2) 0.0670(13) Uani 1.00 1 d .
C(30) C 0.9330(2) 0.3464(3) 0.62599(16) 0.0493(9) Uani 1.00 1 d .
C(31) C 0.9104(2) 0.4660(4) 0.6137(2) 0.0707(13) Uani 1.00 1 d .
C(32) C 0.9600(3) 0.5615(5) 0.6362(2) 0.0843(17) Uani 1.00 1 d .
C(33) C 1.0306(3) 0.5385(5) 0.6706(2) 0.0793(16) Uani 1.00 1 d .
C(34) C 1.0529(2) 0.4227(6) 0.6822(2) 0.0789(15) Uani 1.00 1 d .
C(35) C 1.0055(2) 0.3241(4) 0.66046(19) 0.0619(11) Uani 1.00 1 d .
C(36) C 0.92942(19) 0.0866(3) 0.61414(15) 0.0465(8) Uani 1.00 1 d .
C(37) C 0.9643(2) 0.0394(4) 0.57469(18) 0.0633(12) Uani 1.00 1 d .
C(38) C 1.0164(3) -0.0551(5) 0.5901(2) 0.0792(15) Uani 1.00 1 d .
C(39) C 1.0351(2) -0.1007(4) 0.6458(2) 0.0748(14) Uani 1.00 1 d .
C(40) C 0.9999(2) -0.0546(4) 0.6843(2) 0.0737(14) Uani 1.00 1 d .
C(41) C 0.9473(2) 0.0360(4) 0.66864(17) 0.0609(11) Uani 1.00 1 d .
C(42) C 0.8468(2) 0.2331(4) 0.51849(16) 0.0526(10) Uani 1.00 1 d .
C(43) C 0.8011(2) 0.1428(5) 0.48552(18) 0.0673(12) Uani 1.00 1 d .
C(44) C 0.7832(3) 0.1484(6) 0.4255(2) 0.0850(17) Uani 1.00 1 d .
C(45) C 0.8092(4) 0.2462(9) 0.3991(2) 0.109(2) Uani 1.00 1 d .
C(46) C 0.8552(3) 0.3326(7) 0.4311(2) 0.0928(19) Uani 1.00 1 d .
C(47) C 0.8738(2) 0.3266(5) 0.4913(2) 0.0719(14) Uani 1.00 1 d .
C(48) C 0.8303(8) 0.7671(8) 0.4837(5) 0.210(4) Uani 1.00 1 d .
H(1) H 0.7715 0.4429 0.6423 0.060 Uiso 1.00 1 c R
H(2) H 0.7089 0.5422 0.5700 0.073 Uiso 1.00 1 c R
H(3) H 0.5559 0.3968 0.5473 0.103 Uiso 1.00 1 c R
H(4) H 0.4674 0.3334 0.4640 0.111 Uiso 1.00 1 c R
H(5) H 0.6256 0.3607 0.3766 0.100 Uiso 1.00 1 c R
H(6) H 0.7157 0.4189 0.4610 0.089 Uiso 1.00 1 c R
H(7) H 0.4760 0.2195 0.3526 0.170 Uiso 1.00 1 c R
H(8) H 0.4875 0.3448 0.3236 0.170 Uiso 1.00 1 c R
H(9) H 0.4271 0.3347 0.3593 0.170 Uiso 1.00 1 c R
H(10) H 0.6003 0.2352 0.7817 0.085 Uiso 1.00 1 c R
H(11) H 0.5866 0.4004 0.8398 0.094 Uiso 1.00 1 c R
H(12) H 0.6279 0.5902 0.8264 0.082 Uiso 1.00 1 c R
H(13) H 0.6858 0.6247 0.7528 0.127 Uiso 1.00 1 c R
H(14) H 0.6966 0.4610 0.6912 0.117 Uiso 1.00 1 c R
H(15) H 0.7751 0.0910 0.7699 0.070 Uiso 1.00 1 c R
H(16) H 0.7835 -0.0682 0.8365 0.084 Uiso 1.00 1 c R
H(17) H 0.6755 -0.1764 0.8391 0.091 Uiso 1.00 1 c R
H(18) H 0.5581 -0.1276 0.7758 0.097 Uiso 1.00 1 c R
H(19) H 0.5484 0.0288 0.7078 0.080 Uiso 1.00 1 c R
H(20) H 0.5814 0.0191 0.6049 0.075 Uiso 1.00 1 c R
H(21) H 0.4616 -0.0072 0.5405 0.105 Uiso 1.00 1 c R
H(22) H 0.3701 0.1512 0.5278 0.112 Uiso 1.00 1 c R
H(23) H 0.3975 0.3273 0.5809 0.110 Uiso 1.00 1 c R
H(24) H 0.5182 0.3553 0.6484 0.080 Uiso 1.00 1 c R
H(25) H 0.8599 0.4836 0.5894 0.083 Uiso 1.00 1 c R
H(26) H 0.9438 0.6450 0.6272 0.102 Uiso 1.00 1 c R
H(27) H 1.0647 0.6051 0.6865 0.097 Uiso 1.00 1 c R
H(28) H 1.1037 0.4068 0.7065 0.092 Uiso 1.00 1 c R
H(29) H 1.0232 0.2413 0.6694 0.072 Uiso 1.00 1 c R
H(30) H 0.9523 0.0726 0.5360 0.078 Uiso 1.00 1 c R
H(31) H 1.0396 -0.0890 0.5620 0.098 Uiso 1.00 1 c R
H(32) H 1.0727 -0.1647 0.6574 0.092 Uiso 1.00 1 c R
H(33) H 1.0124 -0.0867 0.7232 0.090 Uiso 1.00 1 c R
H(34) H 0.9220 0.0656 0.6964 0.075 Uiso 1.00 1 c R
H(35) H 0.7819 0.0766 0.5042 0.079 Uiso 1.00 1 c R
H(36) H 0.7529 0.0847 0.4022 0.099 Uiso 1.00 1 c R
H(37) H 0.7942 0.2525 0.3574 0.132 Uiso 1.00 1 c R
H(38) H 0.8751 0.3978 0.4124 0.114 Uiso 1.00 1 c R
H(39) H 0.9059 0.3890 0.5142 0.088 Uiso 1.00 1 c R

loop_
_atom_site_aniso_label
_atom_site_aniso_U_11
_atom_site_aniso_U_22
_atom_site_aniso_U_33
_atom_site_aniso_U_12
_atom_site_aniso_U_13
_atom_site_aniso_U_23
Ru(1) 0.03327(17) 0.04051(18) 0.03561(17) -0.00062(9) 0.00687(11) -0.00457(9)
Cl(1) 0.0456(4) 0.0561(4) 0.0391(4) -0.0072(3) 0.0014(3) -0.0041(3)
Cl(2) 0.1268(18) 0.194(2) 0.187(2) -0.0055(18) 0.0468(17) 0.016(2)
Cl(31) 0.160(3) 0.112(2) 0.233(5) 0.003(2) 0.014(3) 0.059(3)
Cl(41) 0.107(2) 0.209(5) 0.181(5) 0.021(2) 0.063(3) 0.034(4)
P(1) 0.0373(4) 0.0456(4) 0.0382(4) -0.0015(3) 0.0112(3) -0.0062(3)
P(2) 0.0354(4) 0.0503(4) 0.0374(4) 0.0028(3) 0.0088(3) 0.0021(3)
F(11) 0.143(8) 0.151(7) 0.386(19) -0.043(5) 0.123(11) 0.073(9)
F(21) 0.207(8) 0.058(2) 0.115(4) -0.006(3) -0.070(5) 0.018(2)
F(31) 0.216(9) 0.066(3) 0.128(5) 0.043(4) 0.016(6) -0.031(3)
O(1) 0.0565(15) 0.080(2) 0.0512(15) -0.0048(14) -0.0008(12) -0.0189(14)
O(2) 0.0586(14) 0.0430(13) 0.0510(13) 0.0005(11) 0.0179(11) -0.0047(10)
O(31) 0.152(5) 0.068(3) 0.051(2) 0.006(3) 0.021(3) -0.015(2)
N(1) 0.0411(14) 0.0556(16) 0.0424(14) -0.0003(13) 0.0107(12) -0.0067(13)
C(1) 0.060(2) 0.0275(14) 0.062(2) -0.0004(14) 0.0250(17) -0.0050(14)
C(2) 0.072(2) 0.051(2) 0.059(2) 0.0046(19) 0.0133(19) 0.0079(17)
C(3) 0.061(2) 0.058(2) 0.059(2) 0.0125(18) 0.0116(18) 0.0108(18)
C(4) 0.070(3) 0.118(4) 0.070(2) 0.006(3) 0.020(2) 0.020(3)
C(5) 0.059(2) 0.124(5) 0.096(4) 0.003(3) 0.015(2) 0.010(3)
C(6) 0.072(3) 0.088(3) 0.079(3) 0.015(2) -0.001(2) -0.004(2)
C(7) 0.076(3) 0.106(4) 0.067(2) 0.002(2) 0.020(2) -0.018(2)
C(8) 0.061(2) 0.095(3) 0.066(2) 0.009(2) 0.019(2) -0.009(2)
C(9) 0.101(5) 0.202(10) 0.121(6) 0.014(5) -0.033(4) -0.053(6)
C(10) 0.087(3) 0.056(2) 0.083(3) 0.005(2) -0.005(2) -0.011(2)
C(11) 0.094(4) 0.045(2) 0.124(5) -0.007(2) 0.031(3) -0.022(2)
C(12) 0.0435(17) 0.0516(19) 0.0415(16) 0.0047(15) 0.0092(13) -0.0088(14)
C(13) 0.084(3) 0.070(2) 0.058(2) -0.001(2) 0.036(2) -0.013(2)
C(14) 0.086(3) 0.085(3) 0.063(2) 0.003(2) 0.032(2) -0.020(2)
C(15) 0.079(2) 0.068(2) 0.059(2) 0.014(2) 0.010(2) -0.024(2)
C(16) 0.158(5) 0.061(2) 0.098(4) -0.007(3) 0.068(4) -0.020(2)
C(17) 0.149(5) 0.053(2) 0.090(3) -0.009(2) 0.070(3) -0.018(2)
C(18) 0.0478(18) 0.0486(19) 0.0485(18) -0.0027(14) 0.0194(15) -0.0057(14)
C(19) 0.052(2) 0.067(2) 0.055(2) -0.0043(17) 0.0128(17) 0.0066(18)
C(20) 0.070(2) 0.073(2) 0.068(2) 0.003(2) 0.016(2) 0.018(2)
C(21) 0.093(3) 0.070(2) 0.065(2) -0.009(2) 0.028(2) 0.014(2)
C(22) 0.080(3) 0.084(3) 0.079(3) -0.031(2) 0.027(2) 0.009(2)
C(23) 0.057(2) 0.076(2) 0.066(2) -0.017(2) 0.0171(19) 0.002(2)
C(24) 0.0344(15) 0.076(2) 0.0420(17) -0.0035(15) 0.0115(13) -0.0059(16)
C(25) 0.051(2) 0.078(2) 0.059(2) -0.016(2) 0.0152(17) -0.019(2)
C(26) 0.060(2) 0.136(5) 0.066(2) -0.038(3) 0.022(2) -0.035(3)
C(27) 0.046(2) 0.174(6) 0.061(2) -0.015(3) 0.008(2) -0.020(3)
C(28) 0.045(2) 0.163(6) 0.067(3) 0.022(3) 0.006(2) 0.002(3)
C(29) 0.048(2) 0.099(3) 0.054(2) 0.011(2) 0.0142(18) -0.003(2)
C(30) 0.0390(16) 0.062(2) 0.0473(18) -0.0038(15) 0.0134(14) 0.0029(16)
C(31) 0.053(2) 0.055(2) 0.099(3) -0.0090(18) 0.012(2) 0.003(2)
C(32) 0.077(3) 0.065(2) 0.114(4) -0.019(2) 0.030(3) -0.004(2)
C(33) 0.076(3) 0.095(3) 0.070(2) -0.041(2) 0.026(2) -0.010(2)
C(34) 0.054(2) 0.113(4) 0.062(2) -0.026(2) 0.004(2) 0.007(2)
C(35) 0.044(2) 0.079(2) 0.058(2) -0.0066(19) 0.0054(17) 0.004(2)
C(36) 0.0406(16) 0.0527(19) 0.0464(17) 0.0061(14) 0.0123(13) 0.0034(14)
C(37) 0.069(2) 0.074(2) 0.051(2) 0.026(2) 0.0228(18) 0.0115(19)
C(38) 0.086(3) 0.088(3) 0.072(2) 0.041(2) 0.035(2) 0.014(2)
C(39) 0.071(2) 0.084(3) 0.075(2) 0.036(2) 0.030(2) 0.023(2)
C(40) 0.074(2) 0.091(3) 0.060(2) 0.034(2) 0.024(2) 0.027(2)
C(41) 0.059(2) 0.079(2) 0.050(2) 0.021(2) 0.0242(17) 0.0112(19)
C(42) 0.0415(18) 0.076(2) 0.0386(17) 0.0162(17) 0.0094(14) 0.0063(16)
C(43) 0.061(2) 0.090(3) 0.046(2) 0.019(2) 0.0074(17) -0.011(2)
C(44) 0.072(2) 0.128(4) 0.047(2) 0.033(3) 0.004(2) -0.019(2)
C(45) 0.098(4) 0.184(6) 0.047(2) 0.080(4) 0.022(2) 0.014(3)
C(46) 0.097(4) 0.129(4) 0.060(2) 0.039(3) 0.035(2) 0.038(3)
C(47) 0.066(2) 0.096(3) 0.058(2) 0.017(2) 0.024(2) 0.025(2)
C(48) 0.263(13) 0.077(4) 0.182(9) -0.027(6) -0.118(9) 0.000(5)

loop_
_atom_type_symbol
_atom_type_description
_atom_type_scat_dispersion_real
_atom_type_scat_dispersion_imag
_atom_type_scat_source
C C 0.003 0.002
;
International Tables for Crystallography
(1992, Vol. C, Tables 4.2.6.8 and 6.1.1.4)
;
H H 0.000 0.000
;
International Tables for Crystallography
(1992, Vol. C, Table 6.1.1.4)
;
Cl Cl 0.148 0.159
;
International Tables for Crystallography
(1992, Vol. C, Tables 4.2.6.8 and 6.1.1.4)
;
F F 0.017 0.010
;
International Tables for Crystallography
(1992, Vol. C, Tables 4.2.6.8 and 6.1.1.4)
;
N N 0.006 0.003
;
International Tables for Crystallography
(1992, Vol. C, Tables 4.2.6.8 and 6.1.1.4)
;
O O 0.011 0.006
;
International Tables for Crystallography
(1992, Vol. C, Tables 4.2.6.8 and 6.1.1.4)
;
P P 0.102 0.094
;
International Tables for Crystallography
(1992, Vol. C, Tables 4.2.6.8 and 6.1.1.4)
;
Ru Ru -1.259 0.836
;
International Tables for Crystallography
(1992, Vol. C, Tables 4.2.6.8 and 6.1.1.4)
;

loop_
_geom_angle_atom_site_label_1
_geom_angle_atom_site_label_2
_geom_angle_atom_site_label_3
_geom_angle
_geom_angle_publ_flag
Cl(1) Ru(1) P(1) 85.66(3) yes
Cl(1) Ru(1) P(2) 84.94(3) yes
Cl(1) Ru(1) O(2) 86.51(6) yes
Cl(1) Ru(1) N(1) 179.13(11) yes
Cl(1) Ru(1) C(1) 88.34(10) yes
P(1) Ru(1) P(2) 170.59(2) yes
P(1) Ru(1) O(2) 86.18(8) yes
P(1) Ru(1) N(1) 93.79(11) yes
P(1) Ru(1) C(1) 94.30(12) yes
P(2) Ru(1) O(2) 92.72(8) yes
P(2) Ru(1) N(1) 95.60(11) yes
P(2) Ru(1) C(1) 85.95(12) yes
O(2) Ru(1) N(1) 92.78(12) yes
O(2) Ru(1) C(1) 174.78(11) yes
N(1) Ru(1) C(1) 92.38(14) yes
Cl(32) Cl(31) C(48) 58.7(9) yes
Cl(31) Cl(32) C(48) 96.2(10) yes
Cl(42) Cl(41) C(48) 59.7(14) yes
Cl(41) Cl(42) C(48) 103.7(15) yes
Ru(1) P(1) C(12) 118.53(13) yes
Ru(1) P(1) C(18) 114.27(13) yes
Ru(1) P(1) C(24) 112.30(14) yes
C(12) P(1) C(18) 102.15(17) yes
C(12) P(1) C(24) 105.04(17) yes
C(18) P(1) C(24) 102.84(17) yes
Ru(1) P(2) C(30) 115.27(13) yes
Ru(1) P(2) C(36) 114.06(13) yes
Ru(1) P(2) C(42) 113.63(12) yes
C(30) P(2) C(36) 103.01(16) yes
C(30) P(2) C(42) 105.50(19) yes
C(36) P(2) C(42) 104.12(18) yes
F(12) F(11) F(32) 110(2) yes
F(12) F(11) C(11) 55.1(11) yes
F(32) F(11) C(11) 61.2(19) yes
F(11) F(12) F(21) 125(2) yes
F(11) F(12) C(11) 62.0(12) yes
F(21) F(12) C(11) 66.7(14) yes
F(12) F(21) F(22) 106.4(15) yes
F(12) F(21) C(11) 62.0(11) yes
F(22) F(21) C(11) 52.5(11) yes
F(21) F(22) F(31) 128(3) yes
F(21) F(22) C(11) 56.2(14) yes
F(31) F(22) C(11) 77(2) yes
F(22) F(31) F(32) 119(2) yes
F(22) F(31) C(11) 65(2) yes
F(32) F(31) C(11) 57.5(14) yes
F(11) F(32) F(31) 130(2) yes
F(11) F(32) C(11) 71.3(17) yes
F(31) F(32) C(11) 65.2(17) yes
Ru(1) O(2) C(10) 123.4(2) yes
O(32) O(31) C(10) 60.9(10) yes
O(31) O(32) C(10) 66.5(11) yes
Ru(1) N(1) O(1) 178.1(3) yes
Ru(1) C(1) C(2) 134.8(2) yes
C(1) C(2) C(3) 130.1(4) yes
C(2) C(3) C(4) 120.9(4) yes
C(2) C(3) C(8) 122.3(4) yes
C(4) C(3) C(8) 116.7(4) yes
C(3) C(4) C(5) 122.1(5) yes
C(4) C(5) C(6) 120.9(5) yes
C(5) C(6) C(7) 117.6(4) yes
C(5) C(6) C(9) 119.7(6) yes
C(7) C(6) C(9) 122.7(6) yes
C(6) C(7) C(8) 121.4(5) yes
C(3) C(8) C(7) 121.2(5) yes
O(2) C(10) O(31) 126.4(5) yes
O(2) C(10) O(32) 123.4(11) yes
O(2) C(10) C(11) 114.4(5) yes
O(31) C(10) O(32) 52.6(12) yes
O(31) C(10) C(11) 118.0(5) yes
O(32) C(10) C(11) 103.6(11) yes
F(11) C(11) F(12) 63.0(13) yes
F(11) C(11) F(21) 111.6(11) yes
F(11) C(11) F(22) 128.6(15) yes
F(11) C(11) F(31) 101.5(9) yes
F(11) C(11) F(32) 47.5(18) yes
F(11) C(11) C(10) 109.4(7) yes
F(12) C(11) F(21) 51.3(11) yes
F(12) C(11) F(22) 113.5(17) yes
F(12) C(11) F(31) 130.4(9) yes
F(12) C(11) F(32) 105.3(18) yes
F(12) C(11) C(10) 117.4(9) yes
F(21) C(11) F(22) 71.3(14) yes
F(21) C(11) F(31) 106.5(7) yes
F(21) C(11) F(32) 136.4(14) yes
F(21) C(11) C(10) 114.8(4) yes
F(22) C(11) F(31) 38.2(14) yes
F(22) C(11) F(32) 93(2) yes
F(22) C(11) C(10) 115.0(16) yes
F(31) C(11) F(32) 57.3(17) yes
F(31) C(11) C(10) 112.1(7) yes
F(32) C(11) C(10) 108.6(13) yes
P(1) C(12) C(13) 119.2(3) yes
P(1) C(12) C(17) 123.0(3) yes
C(13) C(12) C(17) 117.8(4) yes
C(12) C(13) C(14) 119.4(4) yes
C(13) C(14) C(15) 122.6(5) yes
C(14) C(15) C(16) 119.5(5) yes
C(15) C(16) C(17) 118.8(5) yes
C(12) C(17) C(16) 121.9(6) yes
P(1) C(18) C(19) 119.6(3) yes
P(1) C(18) C(23) 121.9(2) yes
C(19) C(18) C(23) 118.2(3) yes
C(18) C(19) C(20) 120.8(4) yes
C(19) C(20) C(21) 120.1(4) yes
C(20) C(21) C(22) 120.3(4) yes
C(21) C(22) C(23) 120.2(5) yes
C(18) C(23) C(22) 120.4(3) yes
P(1) C(24) C(25) 118.4(3) yes
P(1) C(24) C(29) 122.2(3) yes
C(25) C(24) C(29) 119.3(3) yes
C(24) C(25) C(26) 120.6(4) yes
C(25) C(26) C(27) 119.7(5) yes
C(26) C(27) C(28) 120.4(4) yes
C(27) C(28) C(29) 120.9(5) yes
C(24) C(29) C(28) 119.1(5) yes
P(2) C(30) C(31) 120.7(2) yes
P(2) C(30) C(35) 120.7(3) yes
C(31) C(30) C(35) 118.5(3) yes
C(30) C(31) C(32) 120.3(3) yes
C(31) C(32) C(33) 120.6(5) yes
C(32) C(33) C(34) 119.3(5) yes
C(33) C(34) C(35) 122.2(4) yes
C(30) C(35) C(34) 119.1(4) yes
P(2) C(36) C(37) 121.0(2) yes
P(2) C(36) C(41) 120.7(3) yes
C(37) C(36) C(41) 118.1(3) yes
C(36) C(37) C(38) 120.5(4) yes
C(37) C(38) C(39) 119.8(5) yes
C(38) C(39) C(40) 119.2(4) yes
C(39) C(40) C(41) 120.8(4) yes
C(36) C(41) C(40) 121.4(4) yes
P(2) C(42) C(43) 117.2(3) yes
P(2) C(42) C(47) 123.2(3) yes
C(43) C(42) C(47) 119.6(3) yes
C(42) C(43) C(44) 119.5(4) yes
C(43) C(44) C(45) 119.7(5) yes
C(44) C(45) C(46) 120.8(5) yes
C(45) C(46) C(47) 119.5(6) yes
C(42) C(47) C(46) 120.8(5) yes
Cl(2) C(48) Cl(31) 109.9(6) yes
Cl(2) C(48) Cl(32) 105.3(7) yes
Cl(2) C(48) Cl(41) 101.8(5) yes
Cl(2) C(48) Cl(42) 104.7(6) yes
Cl(31) C(48) Cl(32) 25.2(5) yes
Cl(31) C(48) Cl(41) 82.7(6) yes
Cl(31) C(48) Cl(42) 96.9(8) yes
Cl(32) C(48) Cl(41) 107.8(8) yes
Cl(32) C(48) Cl(42) 121.5(10) yes
Cl(41) C(48) Cl(42) 16.5(4) yes
Ru(1) C(1) H(1) 112.6 no
C(2) C(1) H(1) 112.6 no
C(1) C(2) H(2) 115.0 no
C(3) C(2) H(2) 115.0 no
C(3) C(4) H(3) 118.9 no
C(5) C(4) H(3) 119.0 no
C(4) C(5) H(4) 119.5 no
C(6) C(5) H(4) 119.5 no
C(6) C(7) H(5) 119.3 no
C(8) C(7) H(5) 119.3 no
C(3) C(8) H(6) 119.4 no
C(7) C(8) H(6) 119.4 no
C(6) C(9) H(7) 109.5 no
C(6) C(9) H(8) 109.5 no
C(6) C(9) H(9) 109.5 no
H(7) C(9) H(8) 109.5 no
H(7) C(9) H(9) 109.5 no
H(8) C(9) H(9) 109.5 no
C(12) C(13) H(10) 120.3 no
C(14) C(13) H(10) 120.3 no
C(13) C(14) H(11) 118.7 no
C(15) C(14) H(11) 118.7 no
C(14) C(15) H(12) 120.2 no
C(16) C(15) H(12) 120.3 no
C(15) C(16) H(13) 120.6 no
C(17) C(16) H(13) 120.6 no
C(12) C(17) H(14) 119.1 no
C(16) C(17) H(14) 119.1 no
C(18) C(19) H(15) 119.6 no
C(20) C(19) H(15) 119.6 no
C(19) C(20) H(16) 120.0 no
C(21) C(20) H(16) 120.0 no
C(20) C(21) H(17) 119.9 no
C(22) C(21) H(17) 119.9 no
C(21) C(22) H(18) 119.9 no
C(23) C(22) H(18) 119.9 no
C(18) C(23) H(19) 119.8 no
C(22) C(23) H(19) 119.8 no
C(24) C(25) H(20) 119.7 no
C(26) C(25) H(20) 119.7 no
C(25) C(26) H(21) 120.1 no
C(27) C(26) H(21) 120.1 no
C(26) C(27) H(22) 119.8 no
C(28) C(27) H(22) 119.8 no
C(27) C(28) H(23) 119.6 no
C(29) C(28) H(23) 119.6 no
C(24) C(29) H(24) 120.4 no
C(28) C(29) H(24) 120.4 no
C(30) C(31) H(25) 119.9 no
C(32) C(31) H(25) 119.9 no
C(31) C(32) H(26) 119.7 no
C(33) C(32) H(26) 119.7 no
C(32) C(33) H(27) 120.4 no
C(34) C(33) H(27) 120.4 no
C(33) C(34) H(28) 118.9 no
C(35) C(34) H(28) 118.9 no
C(30) C(35) H(29) 120.5 no
C(34) C(35) H(29) 120.5 no
C(36) C(37) H(30) 119.7 no
C(38) C(37) H(30) 119.7 no
C(37) C(38) H(31) 120.1 no
C(39) C(38) H(31) 120.1 no
C(38) C(39) H(32) 120.4 no
C(40) C(39) H(32) 120.4 no
C(39) C(40) H(33) 119.6 no
C(41) C(40) H(33) 119.6 no
C(36) C(41) H(34) 119.3 no
C(40) C(41) H(34) 119.3 no
C(42) C(43) H(35) 120.2 no
C(44) C(43) H(35) 120.3 no
C(43) C(44) H(36) 120.2 no
C(45) C(44) H(36) 120.2 no
C(44) C(45) H(37) 119.6 no
C(46) C(45) H(37) 119.6 no
C(45) C(46) H(38) 120.3 no
C(47) C(46) H(38) 120.2 no
C(42) C(47) H(39) 119.6 no
C(46) C(47) H(39) 119.6 no

loop_
_geom_bond_atom_site_label_1
_geom_bond_atom_site_label_2
_geom_bond_distance
_geom_bond_publ_flag
Ru(1) Cl(1) 2.3607(8) yes
Ru(1) P(1) 2.4617(10) yes
Ru(1) P(2) 2.4496(10) yes
Ru(1) O(2) 2.215(2) yes
Ru(1) N(1) 1.741(2) yes
Ru(1) C(1) 2.064(3) yes
Cl(2) C(48) 1.556(12) yes
Cl(31) Cl(32) 0.883(15) yes
Cl(31) C(48) 2.064(14) yes
Cl(32) C(48) 1.773(16) yes
Cl(41) Cl(42) 0.613(16) yes
Cl(41) C(48) 2.091(15) yes
Cl(42) C(48) 1.86(2) yes
P(1) C(12) 1.844(4) yes
P(1) C(18) 1.838(3) yes
P(1) C(24) 1.820(3) yes
P(2) C(30) 1.838(3) yes
P(2) C(36) 1.822(3) yes
P(2) C(42) 1.829(3) yes
F(11) F(12) 1.33(2) yes
F(11) F(32) 1.03(3) yes
F(11) C(11) 1.321(15) yes
F(12) F(21) 1.08(2) yes
F(12) C(11) 1.23(2) yes
F(21) F(22) 1.45(3) yes
F(21) C(11) 1.276(10) yes
F(22) F(31) 0.83(2) yes
F(22) C(11) 1.22(3) yes
F(31) F(32) 1.22(3) yes
F(31) C(11) 1.315(11) yes
F(32) C(11) 1.22(2) yes
O(1) N(1) 1.140(3) yes
O(2) C(10) 1.232(5) yes
O(31) O(32) 1.13(2) yes
O(31) C(10) 1.302(7) yes
O(32) C(10) 1.242(19) yes
C(1) C(2) 1.327(5) yes
C(2) C(3) 1.483(5) yes
C(3) C(4) 1.384(7) yes
C(3) C(8) 1.379(7) yes
C(4) C(5) 1.368(7) yes
C(5) C(6) 1.376(9) yes
C(6) C(7) 1.372(8) yes
C(6) C(9) 1.529(9) yes
C(7) C(8) 1.381(6) yes
C(10) C(11) 1.523(7) yes
C(12) C(13) 1.371(6) yes
C(12) C(17) 1.347(6) yes
C(13) C(14) 1.393(7) yes
C(14) C(15) 1.315(7) yes
C(15) C(16) 1.356(9) yes
C(16) C(17) 1.411(8) yes
C(18) C(19) 1.383(4) yes
C(18) C(23) 1.390(6) yes
C(19) C(20) 1.387(6) yes
C(20) C(21) 1.358(7) yes
C(21) C(22) 1.369(6) yes
C(22) C(23) 1.382(7) yes
C(24) C(25) 1.396(6) yes
C(24) C(29) 1.391(6) yes
C(25) C(26) 1.366(5) yes
C(26) C(27) 1.406(9) yes
C(27) C(28) 1.337(10) yes
C(28) C(29) 1.409(6) yes
C(30) C(31) 1.384(6) yes
C(30) C(35) 1.383(4) yes
C(31) C(32) 1.396(6) yes
C(32) C(33) 1.355(7) yes
C(33) C(34) 1.342(8) yes
C(34) C(35) 1.396(7) yes
C(36) C(37) 1.387(6) yes
C(36) C(41) 1.382(5) yes
C(37) C(38) 1.389(6) yes
C(38) C(39) 1.387(7) yes
C(39) C(40) 1.366(8) yes
C(40) C(41) 1.364(6) yes
C(42) C(43) 1.397(6) yes
C(42) C(47) 1.381(7) yes
C(43) C(44) 1.397(6) yes
C(44) C(45) 1.398(11) yes
C(45) C(46) 1.361(10) yes
C(46) C(47) 1.401(7) yes
C(1) H(1) 0.970 no
C(2) H(2) 0.970 no
C(4) H(3) 0.970 no
C(5) H(4) 0.970 no
C(7) H(5) 0.970 no
C(8) H(6) 0.970 no
C(9) H(7) 0.970 no
C(9) H(8) 0.970 no
C(9) H(9) 0.970 no
C(13) H(10) 0.970 no
C(14) H(11) 0.970 no
C(15) H(12) 0.970 no
C(16) H(13) 0.970 no
C(17) H(14) 0.970 no
C(19) H(15) 0.970 no
C(20) H(16) 0.970 no
C(21) H(17) 0.970 no
C(22) H(18) 0.970 no
C(23) H(19) 0.970 no
C(25) H(20) 0.970 no
C(26) H(21) 0.970 no
C(27) H(22) 0.970 no
C(28) H(23) 0.970 no
C(29) H(24) 0.970 no
C(31) H(25) 0.970 no
C(32) H(26) 0.970 no
C(33) H(27) 0.970 no
C(34) H(28) 0.970 no
C(35) H(29) 0.970 no
C(37) H(30) 0.970 no
C(38) H(31) 0.970 no
C(39) H(32) 0.970 no
C(40) H(33) 0.970 no
C(41) H(34) 0.970 no
C(43) H(35) 0.970 no
C(44) H(36) 0.970 no
C(45) H(37) 0.970 no
C(46) H(38) 0.970 no
C(47) H(39) 0.970 no

loop_
_geom_contact_atom_site_label_1
_geom_contact_atom_site_label_2
_geom_contact_distance
_geom_contact_site_symmetry_2
Cl(2) F(31) 3.476(9) 1_565
Cl(2) C(2) 3.594(6) .
Cl(2) C(8) 3.420(6) .
Cl(32) C(43) 3.543(14) 1_565
Cl(32) C(44) 3.257(15) 1_565
Cl(41) C(47) 3.471(6) 3_766
Cl(42) C(32) 3.506(15) .
Cl(42) C(38) 3.561(14) 1_565
F(11) C(9) 3.438(14) 3_656
F(21) C(34) 3.285(8) 2_746
F(22) C(32) 3.21(3) 1_545
F(31) Cl(2) 3.476(9) 1_545
F(31) C(2) 3.456(8) 1_545
F(31) C(31) 3.564(11) 1_545
F(31) C(32) 3.454(14) 1_545
F(32) C(2) 3.39(2) 1_545
O(1) C(26) 3.463(6) 3_656
O(31) C(48) 3.317(14) 1_545
C(2) Cl(2) 3.594(6) .
C(2) F(31) 3.456(8) 1_565
C(2) F(32) 3.39(2) 1_565
C(4) C(4) 3.512(8) 3_666
C(4) C(5) 3.421(9) 3_666
C(5) C(4) 3.421(9) 3_666
C(8) Cl(2) 3.420(6) .
C(9) F(11) 3.438(14) 3_656
C(26) O(1) 3.463(6) 3_656
C(31) F(31) 3.564(11) 1_565
C(32) Cl(42) 3.506(15) .
C(32) F(22) 3.21(3) 1_565
C(32) F(31) 3.454(14) 1_565
C(34) F(21) 3.285(8) 2_756
C(38) Cl(42) 3.561(14) 1_545
C(43) Cl(32) 3.543(14) 1_545
C(44) Cl(32) 3.257(15) 1_545
C(47) Cl(41) 3.471(6) 3_766
C(48) O(31) 3.317(14) 1_565
Cl(1) H(27) 2.990 2_746
Cl(1) H(32) 3.033 2_756
Cl(1) H(33) 3.163 2_756
Cl(1) H(37) 3.585 4_555
Cl(2) H(2) 3.064 .
Cl(2) H(6) 2.817 .
Cl(2) H(17) 3.384 4_554
Cl(2) H(22) 3.384 3_666
Cl(2) H(23) 3.120 3_666
Cl(2) H(25) 3.284 .
Cl(31) H(16) 3.269 4_554
Cl(31) H(17) 3.242 4_554
Cl(31) H(36) 3.112 1_565
Cl(32) H(12) 3.295 4_564
Cl(32) H(17) 3.137 4_554
Cl(32) H(22) 3.548 3_666
Cl(32) H(35) 3.234 1_565
Cl(32) H(36) 2.653 1_565
Cl(41) H(26) 3.588 .
Cl(41) H(30) 3.512 3_766
Cl(41) H(31) 3.498 1_565
Cl(41) H(38) 3.519 .
Cl(41) H(39) 3.412 .
Cl(41) H(39) 3.065 3_766
Cl(42) H(26) 3.045 .
Cl(42) H(31) 3.190 1_565
Cl(42) H(39) 3.454 .
Cl(42) H(39) 3.329 3_766
F(11) H(2) 3.299 1_545
F(11) H(7) 3.353 3_656
F(11) H(9) 2.683 3_656
F(11) H(13) 2.850 1_545
F(11) H(14) 3.461 1_545
F(12) H(13) 2.892 1_545
F(12) H(28) 2.939 2_746
F(21) H(28) 2.468 2_746
F(21) H(29) 3.554 2_746
F(22) H(1) 3.483 1_545
F(22) H(2) 3.357 1_545
F(22) H(25) 3.338 1_545
F(22) H(26) 2.551 1_545
F(31) H(1) 3.123 1_545
F(31) H(2) 2.605 1_545
F(31) H(25) 3.072 1_545
F(31) H(26) 2.853 1_545
F(32) H(1) 3.304 1_545
F(32) H(2) 2.507 1_545
F(32) H(9) 3.077 3_656
F(32) H(13) 3.561 1_545
F(32) H(14) 3.517 1_545
O(1) H(21) 2.639 3_656
O(1) H(22) 3.365 3_656
O(2) H(28) 3.562 2_746
O(31) H(22) 3.035 3_656
O(32) H(22) 2.839 3_656
C(3) H(23) 3.600 3_666
C(4) H(3) 3.348 3_666
C(4) H(4) 3.223 3_666
C(5) H(3) 3.049 3_666
C(6) H(3) 3.596 3_666
C(6) H(11) 3.447 4_554
C(7) H(10) 3.301 4_554
C(7) H(11) 3.390 4_554
C(7) H(23) 3.355 3_666
C(8) H(23) 3.245 3_666
C(9) H(10) 3.307 4_554
C(9) H(11) 3.148 4_554
C(9) H(13) 3.474 3_666
C(11) H(2) 3.577 1_545
C(13) H(5) 3.110 4_555
C(13) H(8) 3.428 4_555
C(13) H(18) 3.171 2_656
C(13) H(36) 3.562 4_555
C(13) H(37) 3.395 4_555
C(14) H(5) 3.402 4_555
C(14) H(7) 3.277 4_555
C(14) H(18) 3.229 2_656
C(14) H(19) 3.093 2_656
C(14) H(36) 2.946 4_555
C(15) H(8) 3.528 3_666
C(15) H(17) 3.440 1_565
C(15) H(19) 3.291 2_656
C(15) H(36) 3.030 4_555
C(16) H(8) 3.217 3_666
C(16) H(9) 3.182 3_666
C(17) H(9) 3.323 3_666
C(19) H(28) 3.315 2_746
C(19) H(37) 3.063 4_555
C(20) H(5) 3.554 4_555
C(20) H(28) 3.133 2_746
C(20) H(37) 3.512 4_555
C(20) H(38) 3.457 4_555
C(21) H(5) 3.390 4_555
C(21) H(12) 3.419 1_545
C(21) H(13) 3.268 1_545
C(21) H(23) 3.264 2_646
C(22) H(5) 3.418 4_555
C(22) H(7) 3.357 3_656
C(22) H(24) 3.345 2_646
C(23) H(7) 3.307 3_656
C(23) H(11) 3.560 2_646
C(25) H(7) 3.554 3_656
C(25) H(21) 3.483 3_656
C(26) H(11) 3.405 2_646
C(26) H(21) 3.110 3_656
C(27) H(12) 3.299 2_646
C(28) H(12) 3.285 2_646
C(28) H(17) 3.140 2_656
C(28) H(18) 3.512 2_656
C(29) H(18) 3.097 2_656
C(30) H(33) 3.577 2_756
C(32) H(38) 3.560 3_766
C(33) H(15) 3.504 2_756
C(33) H(32) 3.383 1_565
C(33) H(33) 3.195 2_756
C(33) H(34) 3.103 2_756
C(33) H(38) 3.065 3_766
C(34) H(15) 3.563 2_756
C(34) H(16) 3.156 2_756
C(34) H(33) 2.859 2_756
C(34) H(34) 3.245 2_756
C(34) H(38) 3.536 3_766
C(35) H(33) 3.077 2_756
C(37) H(31) 3.327 3_756
C(38) H(30) 3.257 3_756
C(39) H(26) 3.221 1_545
C(39) H(27) 3.375 1_545
C(39) H(37) 3.567 3_756
C(42) H(31) 3.585 3_756
C(43) H(31) 3.471 3_756
C(44) H(31) 3.246 3_756
C(45) H(15) 3.499 4_554
C(45) H(31) 3.180 3_756
C(45) H(32) 2.996 3_756
C(46) H(16) 3.462 4_554
C(46) H(31) 3.274 3_756
C(46) H(32) 3.356 3_756
C(47) H(31) 3.480 3_756
C(48) H(35) 3.581 1_565
H(1) F(22) 3.483 1_565
H(1) F(31) 3.123 1_565
H(1) F(32) 3.304 1_565
H(2) Cl(2) 3.064 .
H(2) F(11) 3.299 1_565
H(2) F(22) 3.357 1_565
H(2) F(31) 2.605 1_565
H(2) F(32) 2.507 1_565
H(2) C(11) 3.577 1_565
H(2) H(4) 3.397 3_666
H(3) C(4) 3.348 3_666
H(3) C(5) 3.049 3_666
H(3) C(6) 3.596 3_666
H(3) H(3) 3.460 3_666
H(3) H(4) 2.994 3_666
H(4) C(4) 3.223 3_666
H(4) H(2) 3.397 3_666
H(4) H(3) 2.994 3_666
H(5) C(13) 3.110 4_554
H(5) C(14) 3.402 4_554
H(5) C(20) 3.554 4_554
H(5) C(21) 3.390 4_554
H(5) C(22) 3.418 4_554
H(5) H(10) 2.448 4_554
H(5) H(11) 3.027 4_554
H(6) Cl(2) 2.817 .
H(6) H(23) 3.455 3_666
H(7) F(11) 3.353 3_656
H(7) C(14) 3.277 4_554
H(7) C(22) 3.357 3_656
H(7) C(23) 3.307 3_656
H(7) C(25) 3.554 3_656
H(7) H(10) 3.245 4_554
H(7) H(11) 2.508 4_554
H(7) H(18) 3.155 3_656
H(7) H(19) 3.065 3_656
H(7) H(20) 3.101 3_656
H(7) H(21) 3.431 3_656
H(8) C(13) 3.428 4_554
H(8) C(15) 3.528 3_666
H(8) C(16) 3.217 3_666
H(8) H(10) 2.688 4_554
H(8) H(11) 3.210 4_554
H(8) H(13) 3.224 3_666
H(8) H(18) 3.322 3_656
H(8) H(19) 3.565 4_554
H(8) H(24) 3.368 3_666
H(9) F(11) 2.683 3_656
H(9) F(32) 3.077 3_656
H(9) C(16) 3.182 3_666
H(9) C(17) 3.323 3_666
H(9) H(13) 2.954 3_666
H(9) H(14) 3.184 3_666
H(9) H(24) 3.567 3_666
H(10) C(7) 3.301 4_555
H(10) C(9) 3.307 4_555
H(10) H(5) 2.448 4_555
H(10) H(7) 3.245 4_555
H(10) H(8) 2.688 4_555
H(10) H(18) 3.226 2_656
H(10) H(37) 3.526 4_555
H(11) C(6) 3.447 4_555
H(11) C(7) 3.390 4_555
H(11) C(9) 3.148 4_555
H(11) C(23) 3.560 2_656
H(11) C(26) 3.405 2_656
H(11) H(5) 3.027 4_555
H(11) H(7) 2.508 4_555
H(11) H(8) 3.210 4_555
H(11) H(18) 3.293 2_656
H(11) H(19) 2.805 2_656
H(11) H(21) 3.401 2_656
H(11) H(36) 3.011 4_555
H(12) Cl(32) 3.295 4_565
H(12) C(21) 3.419 1_565
H(12) C(27) 3.299 2_656
H(12) C(28) 3.285 2_656
H(12) H(17) 2.696 1_565
H(12) H(18) 3.445 1_565
H(12) H(19) 3.182 2_656
H(12) H(22) 3.573 2_656
H(12) H(23) 3.546 2_656
H(12) H(36) 3.159 4_555
H(13) F(11) 2.850 1_565
H(13) F(12) 2.892 1_565
H(13) F(32) 3.561 1_565
H(13) C(9) 3.474 3_666
H(13) C(21) 3.268 1_565
H(13) H(8) 3.224 3_666
H(13) H(9) 2.954 3_666
H(13) H(17) 3.059 1_565
H(14) F(11) 3.461 1_565
H(14) F(32) 3.517 1_565
H(14) H(9) 3.184 3_666
H(15) C(33) 3.504 2_746
H(15) C(34) 3.563 2_746
H(15) C(45) 3.499 4_555
H(15) H(27) 2.840 2_746
H(15) H(28) 2.943 2_746
H(15) H(37) 2.670 4_555
H(15) H(38) 3.427 4_555
H(16) Cl(31) 3.269 4_555
H(16) C(34) 3.156 2_746
H(16) C(46) 3.462 4_555
H(16) H(27) 3.540 2_746
H(16) H(28) 2.573 2_746
H(16) H(37) 3.499 4_555
H(16) H(38) 2.825 4_555
H(17) Cl(2) 3.384 4_555
H(17) Cl(31) 3.242 4_555
H(17) Cl(32) 3.137 4_555
H(17) C(15) 3.440 1_545
H(17) C(28) 3.140 2_646
H(17) H(12) 2.696 1_545
H(17) H(13) 3.059 1_545
H(17) H(23) 2.636 2_646
H(18) C(13) 3.171 2_646
H(18) C(14) 3.229 2_646
H(18) C(28) 3.512 2_646
H(18) C(29) 3.097 2_646
H(18) H(7) 3.155 3_656
H(18) H(8) 3.322 3_656
H(18) H(10) 3.226 2_646
H(18) H(11) 3.293 2_646
H(18) H(12) 3.445 1_545
H(18) H(23) 3.366 2_646
H(18) H(24) 2.598 2_646
H(19) C(14) 3.093 2_646
H(19) C(15) 3.291 2_646
H(19) H(7) 3.065 3_656
H(19) H(8) 3.565 4_555
H(19) H(11) 2.805 2_646
H(19) H(12) 3.182 2_646
H(20) H(7) 3.101 3_656
H(20) H(21) 3.382 3_656
H(21) O(1) 2.639 3_656
H(21) C(25) 3.483 3_656
H(21) C(26) 3.110 3_656
H(21) H(7) 3.431 3_656
H(21) H(11) 3.401 2_646
H(21) H(20) 3.382 3_656
H(21) H(21) 2.715 3_656
H(22) Cl(2) 3.384 3_666
H(22) Cl(32) 3.548 3_666
H(22) O(1) 3.365 3_656
H(22) O(31) 3.035 3_656
H(22) O(32) 2.839 3_656
H(22) H(12) 3.573 2_646
H(23) Cl(2) 3.120 3_666
H(23) C(3) 3.600 3_666
H(23) C(7) 3.355 3_666
H(23) C(8) 3.245 3_666
H(23) C(21) 3.264 2_656
H(23) H(6) 3.455 3_666
H(23) H(12) 3.546 2_646
H(23) H(17) 2.636 2_656
H(23) H(18) 3.366 2_656
H(24) C(22) 3.345 2_656
H(24) H(8) 3.368 3_666
H(24) H(9) 3.567 3_666
H(24) H(18) 2.598 2_656
H(25) Cl(2) 3.284 .
H(25) F(22) 3.338 1_565
H(25) F(31) 3.072 1_565
H(26) Cl(41) 3.588 .
H(26) Cl(42) 3.045 .
H(26) F(22) 2.551 1_565
H(26) F(31) 2.853 1_565
H(26) C(39) 3.221 1_565
H(26) H(32) 3.088 1_565
H(27) Cl(1) 2.990 2_756
H(27) C(39) 3.375 1_565
H(27) H(15) 2.840 2_756
H(27) H(16) 3.540 2_756
H(27) H(32) 2.638 1_565
H(27) H(33) 3.589 2_756
H(27) H(34) 2.804 2_756
H(27) H(37) 3.432 3_766
H(27) H(38) 2.895 3_766
H(28) F(12) 2.939 2_756
H(28) F(21) 2.468 2_756
H(28) O(2) 3.562 2_756
H(28) C(19) 3.315 2_756
H(28) C(20) 3.133 2_756
H(28) H(15) 2.943 2_756
H(28) H(16) 2.573 2_756
H(28) H(33) 3.067 2_756
H(28) H(34) 3.061 2_756
H(29) F(21) 3.554 2_756
H(29) H(33) 3.414 2_756
H(30) Cl(41) 3.512 3_766
H(30) C(38) 3.257 3_756
H(30) H(30) 3.209 3_756
H(30) H(31) 2.418 3_756
H(31) Cl(41) 3.498 1_545
H(31) Cl(42) 3.190 1_545
H(31) C(37) 3.327 3_756
H(31) C(42) 3.585 3_756
H(31) C(43) 3.471 3_756
H(31) C(44) 3.246 3_756
H(31) C(45) 3.180 3_756
H(31) C(46) 3.274 3_756
H(31) C(47) 3.480 3_756
H(31) H(30) 2.418 3_756
H(31) H(31) 3.536 3_756
H(32) Cl(1) 3.033 2_746
H(32) C(33) 3.383 1_545
H(32) C(45) 2.996 3_756
H(32) C(46) 3.356 3_756
H(32) H(26) 3.088 1_545
H(32) H(27) 2.638 1_545
H(32) H(37) 2.737 3_756
H(32) H(38) 3.345 3_756
H(33) Cl(1) 3.163 2_746
H(33) C(30) 3.577 2_746
H(33) C(33) 3.195 2_746
H(33) C(34) 2.859 2_746
H(33) C(35) 3.077 2_746
H(33) H(27) 3.589 2_746
H(33) H(28) 3.067 2_746
H(33) H(29) 3.414 2_746
H(34) C(33) 3.103 2_746
H(34) C(34) 3.245 2_746
H(34) H(27) 2.804 2_746
H(34) H(28) 3.061 2_746
H(35) Cl(32) 3.234 1_545
H(35) C(48) 3.581 1_545
H(36) Cl(31) 3.112 1_545
H(36) Cl(32) 2.653 1_545
H(36) C(13) 3.562 4_554
H(36) C(14) 2.946 4_554
H(36) C(15) 3.030 4_554
H(36) H(11) 3.011 4_554
H(36) H(12) 3.159 4_554
H(37) Cl(1) 3.585 4_554
H(37) C(13) 3.395 4_554
H(37) C(19) 3.063 4_554
H(37) C(20) 3.512 4_554
H(37) C(39) 3.567 3_756
H(37) H(10) 3.526 4_554
H(37) H(15) 2.670 4_554
H(37) H(16) 3.499 4_554
H(37) H(27) 3.432 3_766
H(37) H(32) 2.737 3_756
H(38) Cl(41) 3.519 .
H(38) C(20) 3.457 4_554
H(38) C(32) 3.560 3_766
H(38) C(33) 3.065 3_766
H(38) C(34) 3.536 3_766
H(38) H(15) 3.427 4_554
H(38) H(16) 2.825 4_554
H(38) H(27) 2.895 3_766
H(38) H(32) 3.345 3_756
H(39) Cl(41) 3.412 .
H(39) Cl(41) 3.065 3_766
H(39) Cl(42) 3.454 .
H(39) Cl(42) 3.329 3_766

loop_
_geom_torsion_atom_site_label_1
_geom_torsion_atom_site_label_2
_geom_torsion_atom_site_label_3
_geom_torsion_atom_site_label_4
_geom_torsion
Cl(1) Ru(1) P(1) C(12) 47.54(12)
Cl(1) Ru(1) P(1) C(18) -72.99(12)
Cl(1) Ru(1) P(1) C(24) 170.37(15)
Cl(1) Ru(1) P(2) C(30) -39.70(13)
Cl(1) Ru(1) P(2) C(36) 79.21(12)
Cl(1) Ru(1) P(2) C(42) -161.65(16)
Cl(1) Ru(1) O(2) C(10) -160.4(4)
Cl(1) Ru(1) N(1) O(1) -4(12)
Cl(1) Ru(1) C(1) C(2) -178.7(5)
P(1) Ru(1) P(2) C(30) -42.9(2)
P(1) Ru(1) P(2) C(36) 76.0(2)
P(1) Ru(1) P(2) C(42) -164.9(2)
P(2) Ru(1) P(1) C(12) 50.7(2)
P(2) Ru(1) P(1) C(18) -69.8(2)
P(2) Ru(1) P(1) C(24) 173.6(2)
P(1) Ru(1) O(2) C(10) 113.7(4)
O(2) Ru(1) P(1) C(12) 134.32(13)
O(2) Ru(1) P(1) C(18) 13.80(13)
O(2) Ru(1) P(1) C(24) -102.85(16)
P(1) Ru(1) N(1) O(1) -55(9)
N(1) Ru(1) P(1) C(12) -133.14(16)
N(1) Ru(1) P(1) C(18) 106.33(16)
N(1) Ru(1) P(1) C(24) -10.31(19)
P(1) Ru(1) C(1) C(2) -93.2(5)
C(1) Ru(1) P(1) C(12) -40.47(15)
C(1) Ru(1) P(1) C(18) -160.99(15)
C(1) Ru(1) P(1) C(24) 82.36(18)
P(2) Ru(1) O(2) C(10) -75.6(4)
O(2) Ru(1) P(2) C(30) -125.95(14)
O(2) Ru(1) P(2) C(36) -7.04(13)
O(2) Ru(1) P(2) C(42) 112.10(17)
P(2) Ru(1) N(1) O(1) 125(9)
N(1) Ru(1) P(2) C(30) 140.99(17)
N(1) Ru(1) P(2) C(36) -100.11(16)
N(1) Ru(1) P(2) C(42) 19.04(19)
P(2) Ru(1) C(1) C(2) 96.3(5)
C(1) Ru(1) P(2) C(30) 48.99(16)
C(1) Ru(1) P(2) C(36) 167.90(15)
C(1) Ru(1) P(2) C(42) -72.96(19)
O(2) Ru(1) N(1) O(1) 32(9)
N(1) Ru(1) O(2) C(10) 20.1(4)
O(2) Ru(1) C(1) C(2) 171.7(13)
C(1) Ru(1) O(2) C(10) -150.8(15)
N(1) Ru(1) C(1) C(2) 0.8(5)
C(1) Ru(1) N(1) O(1) -149(9)
Cl(32) Cl(31) C(48) Cl(2) 83.7(12)
Cl(32) Cl(31) C(48) Cl(41) -176.4(10)
Cl(32) Cl(31) C(48) Cl(42) -167.9(11)
Cl(31) Cl(32) C(48) Cl(2) -104.3(11)
Cl(31) Cl(32) C(48) Cl(41) 3.8(11)
Cl(31) Cl(32) C(48) Cl(42) 14.1(13)
Cl(42) Cl(41) C(48) Cl(2) -102.1(18)
Cl(42) Cl(41) C(48) Cl(31) 149.0(17)
Cl(42) Cl(41) C(48) Cl(32) 147.4(18)
Cl(41) Cl(42) C(48) Cl(2) 81.8(18)
Cl(41) Cl(42) C(48) Cl(31) -30.9(17)
Cl(41) Cl(42) C(48) Cl(32) -37(2)
Ru(1) P(1) C(12) C(13) -154.4(2)
Ru(1) P(1) C(12) C(17) 25.5(4)
Ru(1) P(1) C(18) C(19) 49.2(3)
Ru(1) P(1) C(18) C(23) -137.4(3)
Ru(1) P(1) C(24) C(25) 63.6(3)
Ru(1) P(1) C(24) C(29) -114.4(3)
C(12) P(1) C(18) C(19) -80.1(3)
C(12) P(1) C(18) C(23) 93.4(3)
C(18) P(1) C(12) C(13) -27.8(3)
C(18) P(1) C(12) C(17) 152.0(3)
C(12) P(1) C(24) C(25) -166.3(3)
C(12) P(1) C(24) C(29) 15.7(4)
C(24) P(1) C(12) C(13) 79.2(3)
C(24) P(1) C(12) C(17) -100.9(4)
C(18) P(1) C(24) C(25) -59.8(3)
C(18) P(1) C(24) C(29) 122.2(4)
C(24) P(1) C(18) C(19) 171.2(3)
C(24) P(1) C(18) C(23) -15.4(4)
Ru(1) P(2) C(30) C(31) -65.1(4)
Ru(1) P(2) C(30) C(35) 115.2(3)
Ru(1) P(2) C(36) C(37) 140.4(2)
Ru(1) P(2) C(36) C(41) -45.0(3)
Ru(1) P(2) C(42) C(43) -56.1(3)
Ru(1) P(2) C(42) C(47) 124.1(3)
C(30) P(2) C(36) C(37) -93.9(3)
C(30) P(2) C(36) C(41) 80.7(3)
C(36) P(2) C(30) C(31) 170.1(4)
C(36) P(2) C(30) C(35) -9.7(4)
C(30) P(2) C(42) C(43) 176.7(3)
C(30) P(2) C(42) C(47) -3.1(4)
C(42) P(2) C(30) C(31) 61.2(4)
C(42) P(2) C(30) C(35) -118.6(3)
C(36) P(2) C(42) C(43) 68.6(3)
C(36) P(2) C(42) C(47) -111.2(4)
C(42) P(2) C(36) C(37) 16.0(3)
C(42) P(2) C(36) C(41) -169.4(3)
F(12) F(11) F(32) F(31) 4(4)
F(12) F(11) F(32) C(11) -25.5(17)
F(32) F(11) F(12) F(21) 5(2)
F(32) F(11) F(12) C(11) 27(2)
F(12) F(11) C(11) F(21) 16.6(10)
F(12) F(11) C(11) F(22) 99(2)
F(12) F(11) C(11) F(31) 129.7(10)
F(12) F(11) C(11) F(32) 151(2)
F(12) F(11) C(11) C(10) -111.6(11)
C(11) F(11) F(12) F(21) -22.5(13)
F(32) F(11) C(11) F(12) -151(2)
F(32) F(11) C(11) F(21) -133.9(19)
F(32) F(11) C(11) F(22) -51(2)
F(32) F(11) C(11) F(31) -20.8(19)
F(32) F(11) C(11) C(10) 97.8(19)
C(11) F(11) F(32) F(31) 30(2)
F(11) F(12) F(21) F(22) -7(2)
F(11) F(12) F(21) C(11) 21.6(13)
F(11) F(12) C(11) F(21) -160.1(12)
F(11) F(12) C(11) F(22) -122.8(16)
F(11) F(12) C(11) F(31) -81.9(15)
F(11) F(12) C(11) F(32) -22.1(17)
F(11) F(12) C(11) C(10) 99.0(9)
F(21) F(12) C(11) F(11) 160.1(12)
F(21) F(12) C(11) F(22) 37.2(17)
F(21) F(12) C(11) F(31) 78.2(15)
F(21) F(12) C(11) F(32) 138.0(16)
F(21) F(12) C(11) C(10) -101.0(9)
C(11) F(12) F(21) F(22) -29.0(14)
F(12) F(21) F(22) F(31) 3(2)
F(12) F(21) F(22) C(11) 32.6(16)
F(12) F(21) C(11) F(11) -19.1(12)
F(12) F(21) C(11) F(22) -144.1(18)
F(12) F(21) C(11) F(31) -129.0(12)
F(12) F(21) C(11) F(32) -69(2)
F(12) F(21) C(11) C(10) 106.2(12)
F(22) F(21) C(11) F(11) 125.1(16)
F(22) F(21) C(11) F(12) 144.1(18)
F(22) F(21) C(11) F(31) 15.1(16)
F(22) F(21) C(11) F(32) 75(3)
F(22) F(21) C(11) C(10) -109.6(16)
C(11) F(21) F(22) F(31) -30(2)
F(21) F(22) F(31) F(32) 5(4)
F(21) F(22) F(31) C(11) 25(2)
F(21) F(22) C(11) F(11) -103.2(17)
F(21) F(22) C(11) F(12) -29.9(14)
F(21) F(22) C(11) F(31) -156(2)
F(21) F(22) C(11) F(32) -138.2(15)
F(21) F(22) C(11) C(10) 109.4(9)
F(31) F(22) C(11) F(11) 53(3)
F(31) F(22) C(11) F(12) 126.3(19)
F(31) F(22) C(11) F(21) 156(2)
F(31) F(22) C(11) F(32) 18(2)
F(31) F(22) C(11) C(10) -94(2)
C(11) F(22) F(31) F(32) -21(2)
F(22) F(31) F(32) F(11) -9(4)
F(22) F(31) F(32) C(11) 22(2)
F(22) F(31) C(11) F(11) -140(2)
F(22) F(31) C(11) F(12) -76(2)
F(22) F(31) C(11) F(21) -24(2)
F(22) F(31) C(11) F(32) -159(2)
F(22) F(31) C(11) C(10) 103(2)
F(32) F(31) C(11) F(11) 18.1(17)
F(32) F(31) C(11) F(12) 82(2)
F(32) F(31) C(11) F(21) 135.1(17)
F(32) F(31) C(11) F(22) 159(2)
F(32) F(31) C(11) C(10) -98.6(16)
C(11) F(31) F(32) F(11) -31(2)
F(11) F(32) C(11) F(12) 27(2)
F(11) F(32) C(11) F(21) 76(2)
F(11) F(32) C(11) F(22) 142(2)
F(11) F(32) C(11) F(31) 156(2)
F(11) F(32) C(11) C(10) -99.6(15)
F(31) F(32) C(11) F(11) -156(2)
F(31) F(32) C(11) F(12) -128.6(13)
F(31) F(32) C(11) F(21) -79(2)
F(31) F(32) C(11) F(22) -13.1(18)
F(31) F(32) C(11) C(10) 104.8(11)
Ru(1) O(2) C(10) O(31) 20.2(8)
Ru(1) O(2) C(10) O(32) -45.1(15)
Ru(1) O(2) C(10) C(11) -172.5(3)
O(32) O(31) C(10) O(2) -107.2(14)
O(32) O(31) C(10) C(11) 85.9(13)
O(31) O(32) C(10) O(2) 113.0(11)
O(31) O(32) C(10) C(11) -115.0(9)
Ru(1) C(1) C(2) C(3) 3.0(8)
C(1) C(2) C(3) C(4) 82.4(7)
C(1) C(2) C(3) C(8) -101.1(6)
C(2) C(3) C(4) C(5) 178.2(5)
C(2) C(3) C(8) C(7) -177.1(5)
C(4) C(3) C(8) C(7) -0.4(8)
C(8) C(3) C(4) C(5) 1.4(8)
C(3) C(4) C(5) C(6) -2.4(10)
C(4) C(5) C(6) C(7) 2.3(10)
C(4) C(5) C(6) C(9) -178.3(7)
C(5) C(6) C(7) C(8) -1.3(9)
C(9) C(6) C(7) C(8) 179.3(6)
C(6) C(7) C(8) C(3) 0.4(7)
O(2) C(10) C(11) F(11) 92.9(10)
O(2) C(10) C(11) F(12) 24.0(13)
O(2) C(10) C(11) F(21) -33.5(10)
O(2) C(10) C(11) F(22) -113.5(15)
O(2) C(10) C(11) F(31) -155.2(8)
O(2) C(10) C(11) F(32) 143.3(18)
O(31) C(10) C(11) F(11) -98.7(11)
O(31) C(10) C(11) F(12) -167.6(12)
O(31) C(10) C(11) F(21) 134.9(8)
O(31) C(10) C(11) F(22) 54.9(16)
O(31) C(10) C(11) F(31) 13.2(10)
O(31) C(10) C(11) F(32) -48.3(19)
O(32) C(10) C(11) F(11) -44.0(16)
O(32) C(10) C(11) F(12) -112.9(16)
O(32) C(10) C(11) F(21) -170.5(14)
O(32) C(10) C(11) F(22) 109.5(19)
O(32) C(10) C(11) F(31) 67.8(14)
O(32) C(10) C(11) F(32) 6(2)
P(1) C(12) C(13) C(14) -178.2(3)
P(1) C(12) C(17) C(16) 179.4(4)
C(13) C(12) C(17) C(16) -0.8(7)
C(17) C(12) C(13) C(14) 1.9(6)
C(12) C(13) C(14) C(15) -1.6(7)
C(13) C(14) C(15) C(16) -0.0(6)
C(14) C(15) C(16) C(17) 1.2(8)
C(15) C(16) C(17) C(12) -0.8(8)
P(1) C(18) C(19) C(20) 175.8(3)
P(1) C(18) C(23) C(22) -175.1(4)
C(19) C(18) C(23) C(22) -1.6(7)
C(23) C(18) C(19) C(20) 2.2(6)
C(18) C(19) C(20) C(21) -1.3(7)
C(19) C(20) C(21) C(22) -0.2(6)
C(20) C(21) C(22) C(23) 0.8(8)
C(21) C(22) C(23) C(18) 0.1(6)
P(1) C(24) C(25) C(26) -179.2(4)
P(1) C(24) C(29) C(28) 178.3(4)
C(25) C(24) C(29) C(28) 0.3(7)
C(29) C(24) C(25) C(26) -1.1(7)
C(24) C(25) C(26) C(27) 1.5(8)
C(25) C(26) C(27) C(28) -1.1(9)
C(26) C(27) C(28) C(29) 0.3(8)
C(27) C(28) C(29) C(24) 0.1(7)
P(2) C(30) C(31) C(32) 179.8(4)
P(2) C(30) C(35) C(34) -179.5(3)
C(31) C(30) C(35) C(34) 0.8(7)
C(35) C(30) C(31) C(32) -0.4(7)
C(30) C(31) C(32) C(33) -0.4(7)
C(31) C(32) C(33) C(34) 0.9(9)
C(32) C(33) C(34) C(35) -0.5(9)
C(33) C(34) C(35) C(30) -0.3(7)
P(2) C(36) C(37) C(38) 174.0(3)
P(2) C(36) C(41) C(40) -172.3(3)
C(37) C(36) C(41) C(40) 2.4(6)
C(41) C(36) C(37) C(38) -0.7(6)
C(36) C(37) C(38) C(39) -1.6(7)
C(37) C(38) C(39) C(40) 2.2(7)
C(38) C(39) C(40) C(41) -0.6(7)
C(39) C(40) C(41) C(36) -1.8(7)
P(2) C(42) C(43) C(44) -179.9(3)
P(2) C(42) C(47) C(46) -179.6(4)
C(43) C(42) C(47) C(46) 0.6(7)
C(47) C(42) C(43) C(44) -0.1(5)
C(42) C(43) C(44) C(45) -2.0(8)
C(43) C(44) C(45) C(46) 3.7(10)
C(44) C(45) C(46) C(47) -3.2(11)
C(45) C(46) C(47) C(42) 1.0(9)
